data_7703872
loop_
_publ_author_name
'Hanf, Schirin'
'Colebatch, Annie L.'
'Stehr, Philipp'
'Garc\'ia-Rodr\'iguez, Ra\'ul'
'Hey-Hawkins, Evamarie'
'Wright, Dominic S.'

_publ_section_title
;
 An experimental and theoretical study of the coordination and donor
 properties of tris-2-pyridyl-phosphine ligands.
;
_journal_issue 16
_journal_name_full 'Dalton transactions (Cambridge, England : 2003)'
_journal_page_first 5312
_journal_page_last 5322
_journal_paper_doi 10.1039/d0dt00609b
_journal_volume 49
_journal_year 2020
_chemical_formula_moiety 'C34 H24 N6 O4 P2 W'
_chemical_formula_sum 'C34 H24 N6 O4 P2 W'
_chemical_formula_weight 826.38
_space_group_crystal_system orthorhombic
_space_group_IT_number 33
_space_group_name_Hall 'P 2c -2n'
_space_group_name_H-M_alt 'P n a 21'
_atom_sites_solution_hydrogens geom
_audit_update_record
;
2020-02-12 deposited with the CCDC.	2020-03-26 downloaded from the CCDC.
;
_cell_angle_alpha 90
_cell_angle_beta 90
_cell_angle_gamma 90
_cell_formula_units_Z 4
_cell_length_a 17.0942(2)
_cell_length_b 10.26260(10)
_cell_length_c 17.9547(2)
_cell_measurement_reflns_used 45292
_cell_measurement_temperature 130.00(14)
_cell_measurement_theta_max 34.8840
_cell_measurement_theta_min 3.0870
_cell_volume 3149.81(6)
_computing_cell_refinement
;
CrysAlisPro, Agilent Technologies,
Version 1.171.37.35 (release 13-08-2014 CrysAlis171 .NET)
(compiled Aug 13 2014,18:06:01)
;
_computing_data_collection
;
CrysAlisPro, Agilent Technologies,
Version 1.171.37.35 (release 13-08-2014 CrysAlis171 .NET)
(compiled Aug 13 2014,18:06:01)
;
_computing_data_reduction
;
CrysAlisPro, Agilent Technologies,
Version 1.171.37.35 (release 13-08-2014 CrysAlis171 .NET)
(compiled Aug 13 2014,18:06:01)
;
_computing_molecular_graphics 'Diamond 4'
_computing_publication_material SHELXL
_computing_structure_refinement 'SHELXL-2014/7 (Sheldrick, 2014)'
_computing_structure_solution 'SHELXS-2014/7 (Sheldrick, 2014)'
_diffrn_ambient_temperature 130.00(14)
_diffrn_detector_area_resol_mean 16.3560
_diffrn_measured_fraction_theta_full 1.000
_diffrn_measured_fraction_theta_max 0.968
_diffrn_measurement_device_type 'Xcalibur, Sapphire3, Gemini'
_diffrn_measurement_method '\w scans'
_diffrn_radiation_type MoK\a
_diffrn_radiation_wavelength 0.71073
_diffrn_reflns_av_R_equivalents 0.0260
_diffrn_reflns_av_unetI/netI 0.0187
_diffrn_reflns_Laue_measured_fraction_full 1.000
_diffrn_reflns_Laue_measured_fraction_max 0.968
_diffrn_reflns_limit_h_max 27
_diffrn_reflns_limit_h_min -27
_diffrn_reflns_limit_k_max 16
_diffrn_reflns_limit_k_min -16
_diffrn_reflns_limit_l_max 28
_diffrn_reflns_limit_l_min -27
_diffrn_reflns_number 75112
_diffrn_reflns_point_group_measured_fraction_full 1.000
_diffrn_reflns_point_group_measured_fraction_max 0.948
_diffrn_reflns_theta_full 25.242
_diffrn_reflns_theta_max 34.892
_diffrn_reflns_theta_min 2.269
_diffrn_source 'Enhance (Mo) X-ray Source'
_exptl_absorpt_coefficient_mu 3.819
_exptl_absorpt_correction_T_max 1.00000
_exptl_absorpt_correction_T_min 0.83776
_exptl_absorpt_correction_type multi-scan
_exptl_absorpt_process_details
;
CrysAlisPro, Agilent Technologies,
Version 1.171.37.35 (release 13-08-2014 CrysAlis171 .NET)
(compiled Aug 13 2014,18:06:01)
Empirical absorption correction using spherical harmonics,
 implemented in SCALE3 ABSPACK scaling algorithm.
Empirical absorption correction using spherical harmonics,
 implemented in SCALE3 ABSPACK scaling algorithm.
;
_exptl_crystal_colour 'clear colourless'
_exptl_crystal_density_diffrn 1.743
_exptl_crystal_description block
_exptl_crystal_F_000 1624
_exptl_crystal_size_max 0.1500
_exptl_crystal_size_mid 0.1000
_exptl_crystal_size_min 0.1000
_refine_diff_density_max 1.821
_refine_diff_density_min -0.918
_refine_diff_density_rms 0.082
_refine_ls_abs_structure_details
; 
 Flack x determined using 5586 quotients [(I+)-(I-)]/[(I+)+(I-)] 
 (Parsons, Flack and Wagner, Acta Cryst. B69 (2013) 249-259). 
;
_refine_ls_abs_structure_Flack -0.0194(15)
_refine_ls_extinction_method none
_refine_ls_goodness_of_fit_ref 1.103
_refine_ls_hydrogen_treatment constr
_refine_ls_matrix_type full
_refine_ls_number_parameters 424
_refine_ls_number_reflns 13030
_refine_ls_number_restraints 1
_refine_ls_restrained_S_all 1.103
_refine_ls_R_factor_all 0.0203
_refine_ls_R_factor_gt 0.0177
_refine_ls_shift/su_max 0.007
_refine_ls_shift/su_mean 0.000
_refine_ls_structure_factor_coef Fsqd
_refine_ls_weighting_details 'w=1/[\s^2^(Fo^2^)+(0.0126P)^2^+1.5156P] where P=(Fo^2^+2Fc^2^)/3'
_refine_ls_weighting_scheme calc
_refine_ls_wR_factor_gt 0.0360
_refine_ls_wR_factor_ref 0.0369
_reflns_Friedel_coverage 0.909
_reflns_Friedel_fraction_full 0.999
_reflns_Friedel_fraction_max 0.927
_reflns_number_gt 12313
_reflns_number_total 13030
_reflns_threshold_expression 'I > 2\s(I)'
_cod_data_source_file d0dt00609b2.cif
_cod_data_source_block added_by_encifer_CCDC3
_cod_depositor_comments 'Adding full bibliography for 7703867--7703872.cif.'
_cod_database_code 7703872
_shelx_shelxl_version_number 2014/7
_shelx_space_group_comment
; 
The symmetry employed for this shelxl refinement is uniquely defined 
by the following loop, which should always be used as a source of 
symmetry information in preference to the above space-group names. 
They are only intended as comments. 
;

loop_
_space_group_symop_operation_xyz
'x, y, z'
'-x, -y, z+1/2'
'x+1/2, -y+1/2, z'
'-x+1/2, y+1/2, z+1/2'

loop_
_atom_site_label
_atom_site_type_symbol
_atom_site_fract_x
_atom_site_fract_y
_atom_site_fract_z
_atom_site_U_iso_or_equiv
_atom_site_adp_type
_atom_site_occupancy
_atom_site_site_symmetry_order
_atom_site_calc_flag
_atom_site_refinement_flags_posn
_atom_site_refinement_flags_adp
_atom_site_refinement_flags_occupancy
_atom_site_disorder_assembly
_atom_site_disorder_group
W1 W 0.90318(2) 0.06688(2) 0.31619(2) 0.01071(2) Uani 1 1 d . . . . .
O1 O 0.92259(14) 0.3521(2) 0.38316(13) 0.0287(4) Uani 1 1 d . . . . .
P1 P 0.77855(3) 0.12253(6) 0.24770(3) 0.01240(10) Uani 1 1 d . . . . .
P2 P 0.84555(4) 0.01356(6) 0.44079(3) 0.01305(10) Uani 1 1 d . . . . .
O2 O 1.06457(12) -0.0330(2) 0.37635(12) 0.0294(5) Uani 1 1 d . . . . .
N1 N 0.61942(13) 0.0853(2) 0.24326(13) 0.0193(4) Uani 1 1 d . . . . .
N2 N 0.77084(13) -0.0457(2) 0.13285(13) 0.0184(4) Uani 1 1 d . . . . .
N3 N 0.82307(13) 0.3674(2) 0.23020(14) 0.0209(4) Uani 1 1 d . . . . .
O3 O 0.88838(12) -0.21607(18) 0.24556(12) 0.0224(4) Uani 1 1 d . . . . .
N4 N 0.84060(14) -0.2417(2) 0.41319(12) 0.0194(4) Uani 1 1 d . . . . .
O4 O 0.99482(12) 0.1680(2) 0.17590(12) 0.0263(4) Uani 1 1 d . . . . .
N5 N 0.71115(14) 0.1498(2) 0.42201(14) 0.0232(4) Uani 1 1 d . . . . .
N6 N 0.85554(14) 0.1939(2) 0.55153(13) 0.0191(4) Uani 1 1 d . . . . .
C7 C 0.68706(14) 0.0340(2) 0.26807(13) 0.0153(4) Uani 1 1 d . . . . .
C8 C 0.69049(14) -0.0831(2) 0.30750(18) 0.0185(5) Uani 1 1 d . . . . .
H8 H 0.7383 -0.1175 0.3225 0.022 Uiso 1 1 calc R U . . .
C9 C 0.62099(15) -0.1470(3) 0.32378(19) 0.0227(5) Uani 1 1 d . . . . .
H9 H 0.6215 -0.2263 0.3489 0.027 Uiso 1 1 calc R U . . .
C10 C 0.55075(16) -0.0911(3) 0.30215(15) 0.0255(6) Uani 1 1 d . . . . .
H10 H 0.5033 -0.1294 0.3149 0.031 Uiso 1 1 calc R U . . .
C11 C 0.55292(15) 0.0228(3) 0.26113(16) 0.0233(5) Uani 1 1 d . . . . .
H11 H 0.5058 0.0582 0.2450 0.028 Uiso 1 1 calc R U . . .
C12 C 0.79001(14) 0.0771(2) 0.14872(13) 0.0144(4) Uani 1 1 d . . . . .
C13 C 0.82325(18) 0.1619(3) 0.09644(15) 0.0227(5) Uani 1 1 d . . . . .
H13 H 0.8374 0.2462 0.1097 0.027 Uiso 1 1 calc R U . . .
C14 C 0.83458(19) 0.1172(3) 0.02438(16) 0.0261(6) Uani 1 1 d . . . . .
H14 H 0.8560 0.1714 -0.0118 0.031 Uiso 1 1 calc R U . . .
C15 C 0.81356(16) -0.0095(3) 0.00720(15) 0.0222(5) Uani 1 1 d . . . . .
H15 H 0.8199 -0.0417 -0.0408 0.027 Uiso 1 1 calc R U . . .
C16 C 0.78282(16) -0.0873(3) 0.06297(15) 0.0216(5) Uani 1 1 d . . . . .
H16 H 0.7698 -0.1729 0.0513 0.026 Uiso 1 1 calc R U . . .
C17 C 0.75702(14) 0.2989(2) 0.24058(13) 0.0148(4) Uani 1 1 d . . . . .
C18 C 0.68370(15) 0.3576(3) 0.24251(17) 0.0227(5) Uani 1 1 d . . . . .
H18 H 0.6388 0.3082 0.2500 0.027 Uiso 1 1 calc R U . . .
C19 C 0.67899(17) 0.4924(3) 0.23291(18) 0.0270(6) Uani 1 1 d . . . . .
H19 H 0.6307 0.5340 0.2340 0.032 Uiso 1 1 calc R U . . .
C20 C 0.74651(18) 0.5636(3) 0.22184(17) 0.0245(5) Uani 1 1 d . . . . .
H20 H 0.7449 0.6534 0.2152 0.029 Uiso 1 1 calc R U . . .
C21 C 0.81718(17) 0.4961(3) 0.22101(17) 0.0240(5) Uani 1 1 d . . . . .
H21 H 0.8629 0.5435 0.2136 0.029 Uiso 1 1 calc R U . . .
C22 C 0.85491(14) -0.1583(2) 0.46925(13) 0.0154(4) Uani 1 1 d . . . . .
C23 C 0.87563(16) -0.1991(3) 0.54009(14) 0.0197(5) Uani 1 1 d . . . . .
H23 H 0.8826 -0.1390 0.5783 0.024 Uiso 1 1 calc R U . . .
C24 C 0.88579(17) -0.3315(3) 0.55310(16) 0.0228(5) Uani 1 1 d . . . . .
H24 H 0.9003 -0.3613 0.6000 0.027 Uiso 1 1 calc R U . . .
C25 C 0.87408(18) -0.4181(3) 0.49538(17) 0.0228(5) Uani 1 1 d . . . . .
H25 H 0.8820 -0.5070 0.5021 0.027 Uiso 1 1 calc R U . . .
C26 C 0.85006(18) -0.3685(3) 0.42667(16) 0.0239(5) Uani 1 1 d . . . . .
H26 H 0.8401 -0.4270 0.3883 0.029 Uiso 1 1 calc R U . . .
C27 C 0.74255(14) 0.0515(2) 0.46219(14) 0.0158(4) Uani 1 1 d . . . . .
C28 C 0.70097(17) -0.0191(3) 0.51328(18) 0.0292(6) Uani 1 1 d . . . . .
H28 H 0.7249 -0.0851 0.5406 0.035 Uiso 1 1 calc R U . . .
C29 C 0.62263(19) 0.0096(4) 0.5235(2) 0.0385(8) Uani 1 1 d . . . . .
H29 H 0.5932 -0.0371 0.5579 0.046 Uiso 1 1 calc R U . . .
C30 C 0.58867(17) 0.1072(4) 0.48258(19) 0.0329(7) Uani 1 1 d . . . . .
H30 H 0.5358 0.1266 0.4881 0.039 Uiso 1 1 calc R U . . .
C31 C 0.63443(18) 0.1760(3) 0.43308(18) 0.0284(6) Uani 1 1 d . . . . .
H31 H 0.6116 0.2434 0.4061 0.034 Uiso 1 1 calc R U . . .
C32 C 0.89587(14) 0.0991(2) 0.51759(13) 0.0144(4) Uani 1 1 d . . . . .
C33 C 0.97274(15) 0.0679(3) 0.53628(14) 0.0188(5) Uani 1 1 d . . . . .
H33 H 0.9995 0.0029 0.5107 0.023 Uiso 1 1 calc R U . . .
C34 C 1.00851(15) 0.1355(3) 0.59376(15) 0.0204(5) Uani 1 1 d . . . . .
H34 H 1.0592 0.1151 0.6084 0.024 Uiso 1 1 calc R U . . .
C35 C 0.96731(15) 0.2341(3) 0.62898(14) 0.0207(5) Uani 1 1 d . . . . .
H35 H 0.9901 0.2820 0.6672 0.025 Uiso 1 1 calc R U . . .
C36 C 0.89178(16) 0.2599(3) 0.60629(16) 0.0212(5) Uani 1 1 d . . . . .
H36 H 0.8645 0.3263 0.6301 0.025 Uiso 1 1 calc R U . . .
C37 C 0.91455(15) 0.2496(3) 0.35899(15) 0.0176(4) Uani 1 1 d . . . . .
C38 C 1.00460(15) 0.0073(3) 0.35637(14) 0.0175(4) Uani 1 1 d . . . . .
C39 C 0.89138(14) -0.1155(2) 0.27275(14) 0.0150(4) Uani 1 1 d . . . . .
C40 C 0.95986(14) 0.1284(2) 0.22568(14) 0.0166(4) Uani 1 1 d . . . . .

loop_
_atom_site_aniso_label
_atom_site_aniso_U_11
_atom_site_aniso_U_22
_atom_site_aniso_U_33
_atom_site_aniso_U_23
_atom_site_aniso_U_13
_atom_site_aniso_U_12
W1 0.01110(3) 0.01054(3) 0.01050(3) -0.00050(5) -0.00046(5) 0.00008(2)
O1 0.0379(11) 0.0187(9) 0.0296(11) -0.0063(8) -0.0044(9) -0.0037(8)
P1 0.0125(2) 0.0123(2) 0.0124(2) 0.0000(2) -0.0005(2) -0.00058(19)
P2 0.0141(2) 0.0136(3) 0.0115(2) -0.0006(2) -0.0009(2) 0.0014(2)
O2 0.0206(9) 0.0423(12) 0.0255(10) -0.0036(9) -0.0052(8) 0.0114(9)
N1 0.0143(9) 0.0253(11) 0.0184(10) -0.0019(8) -0.0012(8) -0.0019(8)
N2 0.0177(9) 0.0200(10) 0.0173(10) -0.0029(8) 0.0018(8) -0.0041(8)
N3 0.0186(10) 0.0136(9) 0.0304(12) 0.0002(8) -0.0015(9) -0.0010(8)
O3 0.0278(9) 0.0145(8) 0.0249(9) -0.0040(7) 0.0051(8) -0.0015(7)
N4 0.0288(11) 0.0154(9) 0.0139(9) 0.0007(7) -0.0008(8) 0.0001(8)
O4 0.0243(10) 0.0334(11) 0.0213(9) 0.0021(8) 0.0066(8) -0.0057(8)
N5 0.0226(10) 0.0203(10) 0.0265(11) -0.0009(9) -0.0079(9) 0.0008(9)
N6 0.0199(10) 0.0187(10) 0.0186(10) -0.0046(8) -0.0024(8) 0.0038(8)
C7 0.0147(9) 0.0182(10) 0.0129(10) -0.0028(8) 0.0012(8) -0.0038(8)
C8 0.0195(9) 0.0181(9) 0.0180(16) -0.0012(9) -0.0009(10) -0.0044(7)
C9 0.0275(10) 0.0222(10) 0.0183(14) 0.0008(11) 0.0020(11) -0.0103(9)
C10 0.0196(10) 0.0325(13) 0.0244(17) -0.0054(10) 0.0037(9) -0.0128(10)
C11 0.0138(10) 0.0318(14) 0.0245(13) -0.0055(11) 0.0000(9) -0.0040(10)
C12 0.0126(9) 0.0167(10) 0.0138(9) -0.0005(8) -0.0011(8) 0.0002(8)
C13 0.0302(14) 0.0193(12) 0.0187(12) 0.0017(10) 0.0028(10) -0.0016(11)
C14 0.0337(15) 0.0271(14) 0.0174(12) 0.0031(10) 0.0058(11) 0.0009(12)
C15 0.0222(12) 0.0302(14) 0.0143(11) -0.0044(10) 0.0025(9) 0.0009(10)
C16 0.0191(11) 0.0253(13) 0.0203(12) -0.0070(10) 0.0029(9) -0.0042(10)
C17 0.0161(10) 0.0147(10) 0.0137(9) 0.0010(8) -0.0018(8) 0.0004(8)
C18 0.0155(10) 0.0207(12) 0.0320(14) 0.0027(11) 0.0035(10) 0.0048(9)
C19 0.0228(12) 0.0193(12) 0.0388(17) 0.0043(11) 0.0045(11) 0.0082(10)
C20 0.0311(14) 0.0154(11) 0.0270(13) 0.0018(10) -0.0019(11) 0.0042(10)
C21 0.0219(12) 0.0149(11) 0.0353(15) 0.0008(10) -0.0020(11) -0.0022(9)
C22 0.0160(10) 0.0157(10) 0.0144(10) 0.0017(8) 0.0008(8) 0.0019(8)
C23 0.0255(12) 0.0194(11) 0.0142(10) 0.0023(9) -0.0018(9) 0.0011(10)
C24 0.0274(13) 0.0211(12) 0.0197(12) 0.0078(10) -0.0014(10) 0.0020(10)
C25 0.0269(13) 0.0178(12) 0.0236(13) 0.0058(10) 0.0033(10) 0.0028(10)
C26 0.0359(15) 0.0158(11) 0.0200(12) -0.0009(9) 0.0021(11) 0.0011(10)
C27 0.0143(10) 0.0200(11) 0.0131(10) -0.0035(8) -0.0012(8) 0.0017(8)
C28 0.0177(12) 0.0426(17) 0.0274(14) 0.0148(13) 0.0036(10) 0.0022(12)
C29 0.0192(13) 0.062(2) 0.0345(17) 0.0147(17) 0.0070(12) 0.0005(15)
C30 0.0177(12) 0.051(2) 0.0301(15) -0.0138(15) -0.0029(11) 0.0096(13)
C31 0.0271(13) 0.0246(14) 0.0336(15) -0.0057(12) -0.0133(12) 0.0084(11)
C32 0.0163(10) 0.0154(10) 0.0116(9) -0.0007(8) -0.0012(8) 0.0010(8)
C33 0.0159(10) 0.0243(12) 0.0161(10) -0.0043(9) -0.0006(8) 0.0040(9)
C34 0.0168(10) 0.0269(13) 0.0174(11) -0.0030(10) -0.0025(9) 0.0015(9)
C35 0.0215(11) 0.0233(12) 0.0173(11) -0.0059(9) -0.0041(9) -0.0005(9)
C36 0.0224(12) 0.0207(12) 0.0206(12) -0.0080(10) -0.0037(9) 0.0037(9)
C37 0.0179(10) 0.0166(10) 0.0183(10) -0.0010(9) -0.0009(9) -0.0001(8)
C38 0.0160(10) 0.0210(11) 0.0156(10) -0.0027(9) -0.0014(8) 0.0016(9)
C39 0.0164(10) 0.0150(10) 0.0137(9) -0.0005(8) 0.0030(8) 0.0002(8)
C40 0.0148(10) 0.0178(11) 0.0172(10) -0.0013(8) -0.0006(8) -0.0007(8)

loop_
_atom_type_symbol
_atom_type_description
_atom_type_scat_dispersion_real
_atom_type_scat_dispersion_imag
_atom_type_scat_source
C C 0.0033 0.0016 'International Tables Vol C Tables 4.2.6.8 and 6.1.1.4'
H H 0.0000 0.0000 'International Tables Vol C Tables 4.2.6.8 and 6.1.1.4'
N N 0.0061 0.0033 'International Tables Vol C Tables 4.2.6.8 and 6.1.1.4'
O O 0.0106 0.0060 'International Tables Vol C Tables 4.2.6.8 and 6.1.1.4'
P P 0.1023 0.0942 'International Tables Vol C Tables 4.2.6.8 and 6.1.1.4'
W W -0.8490 6.8722 'International Tables Vol C Tables 4.2.6.8 and 6.1.1.4'

loop_
_geom_angle_atom_site_label_1
_geom_angle_atom_site_label_2
_geom_angle_atom_site_label_3
_geom_angle
_geom_angle_site_symmetry_1
_geom_angle_site_symmetry_3
_geom_angle_publ_flag
C38 W1 C40 88.23(10) . . ?
C38 W1 C37 93.65(10) . . ?
C40 W1 C37 88.26(10) . . ?
C38 W1 C39 86.69(10) . . ?
C40 W1 C39 91.54(10) . . ?
C37 W1 C39 179.60(11) . . ?
C38 W1 P2 87.21(8) . . ?
C40 W1 P2 171.06(7) . . ?
C37 W1 P2 84.36(8) . . ?
C39 W1 P2 95.87(7) . . ?
C38 W1 P1 171.31(7) . . ?
C40 W1 P1 86.64(7) . . ?
C37 W1 P1 93.21(7) . . ?
C39 W1 P1 86.44(7) . . ?
P2 W1 P1 98.77(2) . . ?
C7 P1 C12 99.00(11) . . ?
C7 P1 C17 109.05(11) . . ?
C12 P1 C17 101.61(11) . . ?
C7 P1 W1 120.48(8) . . ?
C12 P1 W1 108.78(8) . . ?
C17 P1 W1 114.99(8) . . ?
C22 P2 C27 103.15(11) . . ?
C22 P2 C32 101.97(11) . . ?
C27 P2 C32 100.87(11) . . ?
C22 P2 W1 114.99(8) . . ?
C27 P2 W1 121.03(8) . . ?
C32 P2 W1 112.31(8) . . ?
C11 N1 C7 117.5(2) . . ?
C12 N2 C16 117.6(2) . . ?
C21 N3 C17 118.1(2) . . ?
C26 N4 C22 117.6(2) . . ?
C27 N5 C31 117.1(3) . . ?
C32 N6 C36 117.5(2) . . ?
N1 C7 C8 122.7(2) . . ?
N1 C7 P1 118.04(19) . . ?
C8 C7 P1 119.25(19) . . ?
C9 C8 C7 118.5(2) . . ?
C9 C8 H8 120.7 . . ?
C7 C8 H8 120.7 . . ?
C10 C9 C8 119.1(3) . . ?
C10 C9 H9 120.4 . . ?
C8 C9 H9 120.4 . . ?
C11 C10 C9 118.4(2) . . ?
C11 C10 H10 120.8 . . ?
C9 C10 H10 120.8 . . ?
N1 C11 C10 123.6(3) . . ?
N1 C11 H11 118.2 . . ?
C10 C11 H11 118.2 . . ?
N2 C12 C13 122.9(2) . . ?
N2 C12 P1 114.71(18) . . ?
C13 C12 P1 122.09(19) . . ?
C14 C13 C12 118.5(3) . . ?
C14 C13 H13 120.8 . . ?
C12 C13 H13 120.8 . . ?
C15 C14 C13 118.9(3) . . ?
C15 C14 H14 120.6 . . ?
C13 C14 H14 120.6 . . ?
C14 C15 C16 118.6(2) . . ?
C14 C15 H15 120.7 . . ?
C16 C15 H15 120.7 . . ?
N2 C16 C15 123.5(3) . . ?
N2 C16 H16 118.3 . . ?
C15 C16 H16 118.3 . . ?
N3 C17 C18 122.3(2) . . ?
N3 C17 P1 110.74(17) . . ?
C18 C17 P1 126.93(19) . . ?
C17 C18 C19 118.6(3) . . ?
C17 C18 H18 120.7 . . ?
C19 C18 H18 120.7 . . ?
C20 C19 C18 119.6(3) . . ?
C20 C19 H19 120.2 . . ?
C18 C19 H19 120.2 . . ?
C19 C20 C21 117.6(3) . . ?
C19 C20 H20 121.2 . . ?
C21 C20 H20 121.2 . . ?
N3 C21 C20 123.8(3) . . ?
N3 C21 H21 118.1 . . ?
C20 C21 H21 118.1 . . ?
N4 C22 C23 122.8(2) . . ?
N4 C22 P2 112.71(18) . . ?
C23 C22 P2 124.5(2) . . ?
C22 C23 C24 118.8(2) . . ?
C22 C23 H23 120.6 . . ?
C24 C23 H23 120.6 . . ?
C25 C24 C23 119.0(3) . . ?
C25 C24 H24 120.5 . . ?
C23 C24 H24 120.5 . . ?
C24 C25 C26 118.2(3) . . ?
C24 C25 H25 120.9 . . ?
C26 C25 H25 120.9 . . ?
N4 C26 C25 123.5(3) . . ?
N4 C26 H26 118.3 . . ?
C25 C26 H26 118.3 . . ?
N5 C27 C28 123.2(2) . . ?
N5 C27 P2 115.20(19) . . ?
C28 C27 P2 121.6(2) . . ?
C27 C28 C29 118.6(3) . . ?
C27 C28 H28 120.7 . . ?
C29 C28 H28 120.7 . . ?
C30 C29 C28 119.6(3) . . ?
C30 C29 H29 120.2 . . ?
C28 C29 H29 120.2 . . ?
C29 C30 C31 118.7(3) . . ?
C29 C30 H30 120.7 . . ?
C31 C30 H30 120.7 . . ?
N5 C31 C30 122.9(3) . . ?
N5 C31 H31 118.6 . . ?
C30 C31 H31 118.6 . . ?
N6 C32 C33 122.9(2) . . ?
N6 C32 P2 116.44(18) . . ?
C33 C32 P2 120.62(19) . . ?
C34 C33 C32 118.7(2) . . ?
C34 C33 H33 120.7 . . ?
C32 C33 H33 120.7 . . ?
C35 C34 C33 118.8(2) . . ?
C35 C34 H34 120.6 . . ?
C33 C34 H34 120.6 . . ?
C36 C35 C34 118.8(2) . . ?
C36 C35 H35 120.6 . . ?
C34 C35 H35 120.6 . . ?
N6 C36 C35 123.4(2) . . ?
N6 C36 H36 118.3 . . ?
C35 C36 H36 118.3 . . ?
O1 C37 W1 178.6(2) . . ?
O2 C38 W1 175.8(2) . . ?
O3 C39 W1 175.9(2) . . ?
O4 C40 W1 176.4(2) . . ?

loop_
_geom_bond_atom_site_label_1
_geom_bond_atom_site_label_2
_geom_bond_distance
_geom_bond_site_symmetry_2
_geom_bond_publ_flag
W1 C38 1.975(2) . ?
W1 C40 1.995(2) . ?
W1 C37 2.036(3) . ?
W1 C39 2.038(3) . ?
W1 P2 2.5049(6) . ?
W1 P1 2.5254(6) . ?
O1 C37 1.146(3) . ?
P1 C7 1.845(2) . ?
P1 C12 1.848(2) . ?
P1 C17 1.852(2) . ?
P2 C22 1.843(3) . ?
P2 C27 1.844(2) . ?
P2 C32 1.847(2) . ?
O2 C38 1.162(3) . ?
N1 C11 1.344(3) . ?
N1 C7 1.346(3) . ?
N2 C12 1.334(3) . ?
N2 C16 1.341(3) . ?
N3 C21 1.335(4) . ?
N3 C17 1.343(3) . ?
O3 C39 1.143(3) . ?
N4 C26 1.333(3) . ?
N4 C22 1.344(3) . ?
O4 C40 1.149(3) . ?
N5 C27 1.351(3) . ?
N5 C31 1.354(4) . ?
N6 C32 1.339(3) . ?
N6 C36 1.345(3) . ?
C7 C8 1.396(4) . ?
C8 C9 1.388(3) . ?
C8 H8 0.9300 . ?
C9 C10 1.386(4) . ?
C9 H9 0.9300 . ?
C10 C11 1.383(4) . ?
C10 H10 0.9300 . ?
C11 H11 0.9300 . ?
C12 C13 1.400(4) . ?
C13 C14 1.386(4) . ?
C13 H13 0.9300 . ?
C14 C15 1.383(4) . ?
C14 H14 0.9300 . ?
C15 C16 1.384(4) . ?
C15 H15 0.9300 . ?
C16 H16 0.9300 . ?
C17 C18 1.391(3) . ?
C18 C19 1.396(4) . ?
C18 H18 0.9300 . ?
C19 C20 1.380(4) . ?
C19 H19 0.9300 . ?
C20 C21 1.393(4) . ?
C20 H20 0.9300 . ?
C21 H21 0.9300 . ?
C22 C23 1.385(3) . ?
C23 C24 1.389(4) . ?
C23 H23 0.9300 . ?
C24 C25 1.380(4) . ?
C24 H24 0.9300 . ?
C25 C26 1.396(4) . ?
C25 H25 0.9300 . ?
C26 H26 0.9300 . ?
C27 C28 1.369(4) . ?
C28 C29 1.383(4) . ?
C28 H28 0.9300 . ?
C29 C30 1.372(5) . ?
C29 H29 0.9300 . ?
C30 C31 1.379(5) . ?
C30 H30 0.9300 . ?
C31 H31 0.9300 . ?
C32 C33 1.394(3) . ?
C33 C34 1.386(4) . ?
C33 H33 0.9300 . ?
C34 C35 1.385(4) . ?
C34 H34 0.9300 . ?
C35 C36 1.379(4) . ?
C35 H35 0.9300 . ?
C36 H36 0.9300 . ?
